data_2207197
loop_
_publ_author_name
'Chun-Nian Xia'
'Wei-Xiao Hu'
'Wei Zhou'

_publ_section_title
;
 2-Methyl-2-nitropropyl 3-(3,4-dihydroxyphenyl)prop-2-enoate
;
_journal_coeditor_code CV6584
_journal_issue 11
_journal_name_full 'Acta Crystallographica Section E'
_journal_page_first o3757
_journal_page_last o3758
_journal_paper_doi 10.1107/S1600536805033192
_journal_volume 61
_journal_year 2005
_chemical_formula_iupac 'C13 H15 N O6'
_chemical_formula_moiety 'C13 H15 N O6'
_chemical_formula_sum 'C13 H15 N O6'
_chemical_formula_weight 281.26
_chemical_melting_point .417E-305
_chemical_name_systematic
;
2-Methyl-2-nitropropyl 3-(3,4-dihydroxyphenyl)prop-2-enoate
;
_space_group_IT_number 14
_symmetry_cell_setting monoclinic
_symmetry_space_group_name_Hall '-P 2ybc'
_symmetry_space_group_name_H-M 'P 1 21/c 1'
_atom_sites_solution_hydrogens geom
_atom_sites_solution_primary direct
_atom_sites_solution_secondary difmap
_audit_creation_method SHELXL97
_cell_angle_alpha 90.000
_cell_angle_beta 100.73(4)
_cell_angle_gamma 90.00
_cell_formula_units_Z 4
_cell_length_a 5.739(4)
_cell_length_b 10.7660(17)
_cell_length_c 22.112(5)
_cell_measurement_reflns_used 25
_cell_measurement_temperature 295(2)
_cell_measurement_theta_max 12.63
_cell_measurement_theta_min 10.16
_cell_volume 1342.3(10)
_computing_cell_refinement 'CAD-4 EXPRESS'
_computing_data_collection 'CAD-4 EXPRESS (Enraf--Nonius, 1994)'
_computing_data_reduction 'XCAD4, PSI and EAC (Enraf--Nonius, 1994)'
_computing_molecular_graphics 'ORTEP-3 for Windows (Farrugia, 1999)'
_computing_publication_material SHELXL97
_computing_structure_refinement 'SHELXL97 (Sheldrick, 1997)'
_computing_structure_solution 'SHELXS97 (Sheldrick, 1997)'
_diffrn_ambient_temperature 295(2)
_diffrn_measured_fraction_theta_full 1.000
_diffrn_measured_fraction_theta_max 1.000
_diffrn_measurement_device_type 'Enraf--Nonius CAD-4'
_diffrn_measurement_method \w/2\q
_diffrn_radiation_monochromator graphite
_diffrn_radiation_source 'fine-focus sealed tube'
_diffrn_radiation_type MoK\a
_diffrn_radiation_wavelength 0.71073
_diffrn_reflns_av_R_equivalents 0.0141
_diffrn_reflns_av_sigmaI/netI 0.0409
_diffrn_reflns_limit_h_max 6
_diffrn_reflns_limit_h_min 0
_diffrn_reflns_limit_k_max 1
_diffrn_reflns_limit_k_min -12
_diffrn_reflns_limit_l_max 25
_diffrn_reflns_limit_l_min -26
_diffrn_reflns_number 2960
_diffrn_reflns_theta_full 25.17
_diffrn_reflns_theta_max 25.17
_diffrn_reflns_theta_min 1.87
_diffrn_standards_decay_% 0.3
_diffrn_standards_interval_time 60
_diffrn_standards_number 3
_exptl_absorpt_coefficient_mu 0.111
_exptl_absorpt_correction_T_max 0.9866
_exptl_absorpt_correction_T_min 0.9577
_exptl_absorpt_correction_type empirical
_exptl_absorpt_process_details '(North <i>et al.</i>,  1968)'
_exptl_crystal_colour 'light brown'
_exptl_crystal_density_diffrn 1.392
_exptl_crystal_density_method 'not measured'
_exptl_crystal_description plate
_exptl_crystal_F_000 592
_exptl_crystal_size_max 0.40
_exptl_crystal_size_mid 0.35
_exptl_crystal_size_min 0.10
_refine_diff_density_max 0.210
_refine_diff_density_min -0.149
_refine_ls_extinction_coef 0.0107(18)
_refine_ls_extinction_expression Fc^*^=kFc[1+0.001xFc^2^\l^3^/sin(2\q)]^-1/4^
_refine_ls_extinction_method 'SHELXL97 (Sheldrick, 1997)'
_refine_ls_goodness_of_fit_ref 1.020
_refine_ls_hydrogen_treatment mixed
_refine_ls_matrix_type full
_refine_ls_number_parameters 192
_refine_ls_number_reflns 2406
_refine_ls_number_restraints 2
_refine_ls_restrained_S_all 1.019
_refine_ls_R_factor_all 0.1054
_refine_ls_R_factor_gt 0.0428
_refine_ls_shift/su_max 0.000
_refine_ls_shift/su_mean 0.000
_refine_ls_structure_factor_coef Fsqd
_refine_ls_weighting_details 'calc w = 1/[\s^2^(Fo^2^)+(0.0573P)^2^+0.3869P] where P=  (Fo^2^+2Fc^2^)/3'
_refine_ls_weighting_scheme calc
_refine_ls_wR_factor_gt 0.1087
_refine_ls_wR_factor_ref 0.1347
_reflns_number_gt 1319
_reflns_number_total 2406
_reflns_threshold_expression I>2\s(I)
_cod_data_source_file cv6584.cif
_cod_data_source_block I
_cod_original_cell_volume 1342.3(11)
_cod_original_sg_symbol_H-M 'P 21/c'
_cod_database_code 2207197
_cod_database_fobs_code 2207197

loop_
_symmetry_equiv_pos_as_xyz
'x, y, z'
'-x, y+1/2, -z+1/2'
'-x, -y, -z'
'x, -y-1/2, z-1/2'

loop_
_atom_site_label
_atom_site_fract_x
_atom_site_fract_y
_atom_site_fract_z
_atom_site_U_iso_or_equiv
_atom_site_adp_type
_atom_site_calc_flag
_atom_site_refinement_flags
_atom_site_occupancy
_atom_site_type_symbol
O1 0.3313(4) -1.37014(19) -0.00007(10) 0.0785(7) Uani d D 1 O
H1X 0.236(5) -1.348(3) 0.0213(14) 0.109(12) Uiso d D 1 H
O2 0.7019(4) -1.4027(2) -0.05916(12) 0.0854(7) Uani d D 1 O
H2X 0.668(6) -1.450(3) -0.0331(12) 0.089(12) Uiso d D 1 H
O3 -0.0262(4) -0.7172(2) -0.07424(9) 0.0908(8) Uani d . 1 O
O4 0.1810(3) -0.64476(16) -0.14333(8) 0.0622(5) Uani d . 1 O
O5 -0.0245(5) -0.6416(3) -0.29729(11) 0.1135(10) Uani d . 1 O
O6 0.1490(4) -0.4713(3) -0.26910(12) 0.1111(9) Uani d . 1 O
N1 0.0086(4) -0.5529(3) -0.26387(11) 0.0675(7) Uani d . 1 N
C1 0.3612(4) -1.0617(2) -0.07067(10) 0.0478(6) Uani d . 1 C
C2 0.2869(4) -1.1586(2) -0.03775(11) 0.0525(7) Uani d . 1 C
H2 0.1584 -1.1463 -0.0183 0.063 Uiso calc R 1 H
C3 0.3964(5) -1.2717(2) -0.03298(11) 0.0528(7) Uani d . 1 C
C4 0.5887(5) -1.2915(2) -0.06213(12) 0.0561(7) Uani d . 1 C
C5 0.6654(5) -1.1961(2) -0.09488(12) 0.0589(7) Uani d . 1 C
H5 0.7936 -1.2091 -0.1144 0.071 Uiso calc R 1 H
C6 0.5563(4) -1.0823(2) -0.09926(11) 0.0528(7) Uani d . 1 C
H6 0.6118 -1.0186 -0.1212 0.063 Uiso calc R 1 H
C7 0.2349(4) -0.9431(2) -0.07435(11) 0.0548(7) Uani d . 1 C
H7 0.1085 -0.9395 -0.0535 0.066 Uiso calc R 1 H
C8 0.2762(5) -0.8409(2) -0.10323(11) 0.0567(7) Uani d . 1 C
H8 0.4038 -0.8387 -0.1237 0.068 Uiso calc R 1 H
C9 0.1276(5) -0.7312(3) -0.10401(11) 0.0605(7) Uani d . 1 C
C10 0.0405(5) -0.5326(2) -0.15310(13) 0.0619(7) Uani d . 1 C
H10A 0.1439 -0.4618 -0.1545 0.074 Uiso calc R 1 H
H10B -0.0421 -0.5207 -0.1191 0.074 Uiso calc R 1 H
C11 -0.1374(4) -0.5402(2) -0.21257(11) 0.0498(6) Uani d . 1 C
C12 -0.2713(5) -0.4182(2) -0.22434(13) 0.0669(8) Uani d . 1 C
H12A -0.3713 -0.4204 -0.2643 0.100 Uiso calc R 1 H
H12B -0.1602 -0.3511 -0.2226 0.100 Uiso calc R 1 H
H12C -0.3669 -0.4061 -0.1935 0.100 Uiso calc R 1 H
C13 -0.3040(5) -0.6492(3) -0.21551(15) 0.0779(9) Uani d . 1 C
H13A -0.2140 -0.7248 -0.2100 0.117 Uiso calc R 1 H
H13B -0.4082 -0.6505 -0.2549 0.117 Uiso calc R 1 H
H13C -0.3958 -0.6417 -0.1836 0.117 Uiso calc R 1 H

loop_
_atom_site_aniso_label
_atom_site_aniso_U_11
_atom_site_aniso_U_22
_atom_site_aniso_U_33
_atom_site_aniso_U_12
_atom_site_aniso_U_13
_atom_site_aniso_U_23
O1 0.0897(15) 0.0644(13) 0.0994(16) 0.0283(11) 0.0641(13) 0.0215(11)
O2 0.0982(16) 0.0606(13) 0.1177(19) 0.0321(12) 0.0728(15) 0.0164(13)
O3 0.1126(17) 0.0939(16) 0.0839(14) 0.0548(14) 0.0653(14) 0.0351(12)
O4 0.0639(11) 0.0640(12) 0.0637(11) 0.0208(10) 0.0244(9) 0.0160(10)
O5 0.153(3) 0.112(2) 0.0845(17) 0.0419(19) 0.0464(17) -0.0140(15)
O6 0.0833(17) 0.141(2) 0.122(2) -0.0106(17) 0.0538(15) 0.0299(17)
N1 0.0630(16) 0.0785(18) 0.0653(16) 0.0234(14) 0.0230(13) 0.0148(14)
C1 0.0473(14) 0.0561(15) 0.0410(13) 0.0116(13) 0.0110(11) -0.0013(12)
C2 0.0464(14) 0.0643(17) 0.0518(15) 0.0133(13) 0.0221(12) 0.0010(12)
C3 0.0543(15) 0.0531(16) 0.0567(15) 0.0110(13) 0.0249(12) 0.0023(12)
C4 0.0577(16) 0.0549(16) 0.0626(16) 0.0144(13) 0.0289(13) -0.0022(13)
C5 0.0554(16) 0.0627(18) 0.0669(17) 0.0096(14) 0.0330(13) -0.0048(14)
C6 0.0513(15) 0.0553(16) 0.0550(15) 0.0036(13) 0.0182(12) 0.0008(12)
C7 0.0552(15) 0.0649(17) 0.0482(14) 0.0183(14) 0.0192(12) 0.0058(13)
C8 0.0572(16) 0.0653(18) 0.0513(15) 0.0199(14) 0.0202(12) 0.0058(13)
C9 0.0672(18) 0.0718(19) 0.0470(14) 0.0237(15) 0.0225(13) 0.0122(14)
C10 0.0696(18) 0.0506(16) 0.0690(18) 0.0166(15) 0.0216(15) 0.0065(13)
C11 0.0491(14) 0.0488(14) 0.0567(15) 0.0122(12) 0.0233(12) 0.0042(12)
C12 0.0638(18) 0.0585(18) 0.083(2) 0.0164(14) 0.0243(15) 0.0083(14)
C13 0.0672(19) 0.0607(19) 0.107(2) -0.0036(16) 0.0202(18) 0.0070(17)

loop_
_atom_type_symbol
_atom_type_description
_atom_type_scat_dispersion_real
_atom_type_scat_dispersion_imag
_atom_type_scat_source
C C 0.0033 0.0016 'International Tables Vol C Tables 4.2.6.8 and 6.1.1.4'
H H 0.0000 0.0000 'International Tables Vol C Tables 4.2.6.8 and 6.1.1.4'
N N 0.0061 0.0033 'International Tables Vol C Tables 4.2.6.8 and 6.1.1.4'
O O 0.0106 0.0060 'International Tables Vol C Tables 4.2.6.8 and 6.1.1.4'

loop_
_geom_angle_atom_site_label_1
_geom_angle_atom_site_label_2
_geom_angle_atom_site_label_3
_geom_angle
_geom_angle_publ_flag
C3 O1 H1X 111(2) ?
C4 O2 H2X 114(2) ?
C9 O4 C10 119.1(2) yes
O5 N1 O6 123.3(3) yes
O5 N1 C11 118.6(3) yes
O6 N1 C11 118.0(3) yes
C2 C1 C6 117.9(2) ?
C2 C1 C7 119.3(2) ?
C6 C1 C7 122.8(2) ?
C3 C2 C1 122.0(2) ?
C3 C2 H2 119.0 ?
C1 C2 H2 119.0 ?
C2 C3 O1 124.1(2) ?
C2 C3 C4 119.6(2) ?
O1 C3 C4 116.3(2) yes
O2 C4 C5 119.1(2) yes
O2 C4 C3 121.7(2) ?
C5 C4 C3 119.2(2) ?
C6 C5 C4 121.1(2) ?
C6 C5 H5 119.4 ?
C4 C5 H5 119.4 ?
C5 C6 C1 120.1(2) ?
C5 C6 H6 119.9 ?
C1 C6 H6 119.9 ?
C8 C7 C1 128.7(2) ?
C8 C7 H7 115.7 ?
C1 C7 H7 115.7 ?
C7 C8 C9 121.8(2) ?
C7 C8 H8 119.1 ?
C9 C8 H8 119.1 ?
O3 C9 O4 123.0(2) yes
O3 C9 C8 125.6(2) ?
O4 C9 C8 111.4(2) ?
O4 C10 C11 110.7(2) yes
O4 C10 H10A 109.5 ?
C11 C10 H10A 109.5 ?
O4 C10 H10B 109.5 ?
C11 C10 H10B 109.5 ?
H10A C10 H10B 108.1 ?
C13 C11 C10 113.6(2) ?
C13 C11 C12 111.7(2) ?
C10 C11 C12 109.9(2) ?
C13 C11 N1 109.1(2) ?
C10 C11 N1 105.9(2) ?
C12 C11 N1 106.1(2) ?
C11 C12 H12A 109.5 ?
C11 C12 H12B 109.5 ?
H12A C12 H12B 109.5 ?
C11 C12 H12C 109.5 ?
H12A C12 H12C 109.5 ?
H12B C12 H12C 109.5 ?
C11 C13 H13A 109.5 ?
C11 C13 H13B 109.5 ?
H13A C13 H13B 109.5 ?
C11 C13 H13C 109.5 ?
H13A C13 H13C 109.5 ?
H13B C13 H13C 109.5 ?

loop_
_geom_bond_atom_site_label_1
_geom_bond_atom_site_label_2
_geom_bond_distance
_geom_bond_publ_flag
O1 C3 1.376(3) yes
O1 H1X 0.822(18) ?
O2 C4 1.358(3) yes
O2 H2X 0.821(18) ?
O3 C9 1.205(3) yes
O4 C9 1.347(3) yes
O4 C10 1.445(3) yes
O5 N1 1.201(3) yes
O6 N1 1.212(3) yes
N1 C11 1.537(3) yes
C1 C2 1.384(3) ?
C1 C6 1.402(3) ?
C1 C7 1.463(3) ?
C2 C3 1.366(3) ?
C2 H2 0.9300 ?
C3 C4 1.394(3) ?
C4 C5 1.375(3) ?
C5 C6 1.372(3) ?
C5 H5 0.9300 ?
C6 H6 0.9300 ?
C7 C8 1.316(3) yes
C7 H7 0.9300 ?
C8 C9 1.455(3) ?
C8 H8 0.9300 ?
C10 C11 1.510(4) ?
C10 H10A 0.9700 ?
C10 H10B 0.9700 ?
C11 C13 1.507(4) ?
C11 C12 1.519(3) ?
C12 H12A 0.9599 ?
C12 H12B 0.9599 ?
C12 H12C 0.9599 ?
C13 H13A 0.9599 ?
C13 H13B 0.9599 ?
C13 H13C 0.9599 ?

loop_
_geom_hbond_atom_site_label_D
_geom_hbond_atom_site_label_H
_geom_hbond_atom_site_label_A
_geom_hbond_site_symmetry_A
_geom_hbond_distance_DH
_geom_hbond_distance_HA
_geom_hbond_distance_DA
_geom_hbond_angle_DHA
_geom_hbond_publ_flag
O1 H1X O3 3_535 0.822(18) 1.958(19) 2.779(3) 175(4) yes
C10 H10B O2 1_465 0.97 2.50 3.399(3) 154 yes
C12 H12B O5 2_554 0.96 2.50 3.417(4) 161 yes

loop_
_geom_torsion_atom_site_label_1
_geom_torsion_atom_site_label_2
_geom_torsion_atom_site_label_3
_geom_torsion_atom_site_label_4
_geom_torsion
C6 C1 C2 C3 -0.4(4)
C7 C1 C2 C3 179.6(2)
C1 C2 C3 O1 179.0(2)
C1 C2 C3 C4 -0.2(4)
C2 C3 C4 O2 -179.4(3)
O1 C3 C4 O2 1.3(4)
C2 C3 C4 C5 0.4(4)
O1 C3 C4 C5 -178.9(2)
O2 C4 C5 C6 179.9(3)
C3 C4 C5 C6 0.0(4)
C4 C5 C6 C1 -0.7(4)
C2 C1 C6 C5 0.9(4)
C7 C1 C6 C5 -179.1(2)
C2 C1 C7 C8 -179.7(3)
C6 C1 C7 C8 0.3(4)
C1 C7 C8 C9 177.9(2)
C10 O4 C9 O3 -3.4(4)
C10 O4 C9 C8 176.0(2)
C7 C8 C9 O3 8.4(5)
C7 C8 C9 O4 -171.0(3)
C9 O4 C10 C11 -100.9(3)
O4 C10 C11 C13 58.1(3)
O4 C10 C11 C12 -176.0(2)
O4 C10 C11 N1 -61.7(3)
O5 N1 C11 C13 -0.3(3)
O6 N1 C11 C13 178.5(3)
O5 N1 C11 C10 122.3(3)
O6 N1 C11 C10 -58.8(3)
O5 N1 C11 C12 -120.8(3)
O6 N1 C11 C12 58.0(3)
